data_4337657
loop_
_publ_author_name
'Nelson, Anna-Gay D'
'Rak, Zsolt'
'Albrecht-Schmitt, Thomas E'
'Becker, Udo'
'Ewing, Rodney C.'

_publ_section_title
;
 Three new silver uranyl diphosphonates: structures and properties.
;
_journal_issue 6
_journal_name_full 'Inorganic chemistry'
_journal_page_first 2787
_journal_page_last 2796
_journal_paper_doi 10.1021/ic401897n
_journal_volume 53
_journal_year 2014
_chemical_formula_moiety 'C H2 Ag2 F2 O10 P2 U2, O2'
_chemical_formula_sum 'C H2 Ag2 F2 O12 P2 U2'
_chemical_formula_weight 997.77
_chemical_name_systematic
; 
 ? 
;
_space_group_IT_number 20
_symmetry_cell_setting orthorhombic
_symmetry_space_group_name_Hall 'C 2c 2'
_symmetry_space_group_name_H-M 'C 2 2 21'
_atom_sites_solution_hydrogens geom
_atom_sites_solution_primary direct
_atom_sites_solution_secondary difmap
_audit_creation_method SHELXL-97
_cell_angle_alpha 90.00
_cell_angle_beta 90.00
_cell_angle_gamma 90.00
_cell_formula_units_Z 4
_cell_length_a 9.2300(7)
_cell_length_b 13.2842(10)
_cell_length_c 11.1757(9)
_cell_measurement_reflns_used 1645
_cell_measurement_temperature 193(2)
_cell_measurement_theta_max 28.30
_cell_measurement_theta_min 2.69
_cell_volume 1370.29(18)
_computing_cell_refinement 'SMART, SAINT'
_computing_data_collection SMART
_computing_data_reduction SAINT
_computing_molecular_graphics 'SHELXP-97 (Sheldrick, 1997)'
_computing_publication_material 'SHELXL-CIF (Sheldrick, 2000)'
_computing_structure_refinement 'SHELXL-97 (Sheldrick, 1997)'
_computing_structure_solution 'SHELXS-97 (Sheldrick, 1990)'
_diffrn_ambient_temperature 193(2)
_diffrn_measured_fraction_theta_full 0.999
_diffrn_measured_fraction_theta_max 0.999
_diffrn_measurement_device_type 'Bruker APEX'
_diffrn_measurement_method '0.3 wide /w exposure'
_diffrn_radiation_monochromator graphite
_diffrn_radiation_source 'fine-focus sealed tube'
_diffrn_radiation_type MoK\a
_diffrn_radiation_wavelength 0.71073
_diffrn_reflns_av_R_equivalents 0.0442
_diffrn_reflns_av_sigmaI/netI 0.0512
_diffrn_reflns_limit_h_max 12
_diffrn_reflns_limit_h_min -12
_diffrn_reflns_limit_k_max 17
_diffrn_reflns_limit_k_min -17
_diffrn_reflns_limit_l_max 14
_diffrn_reflns_limit_l_min -14
_diffrn_reflns_number 6640
_diffrn_reflns_theta_full 28.30
_diffrn_reflns_theta_max 28.30
_diffrn_reflns_theta_min 2.69
_diffrn_standards_interval_count na
_diffrn_standards_interval_time na
_diffrn_standards_number na
_exptl_absorpt_coefficient_mu 26.694
_exptl_absorpt_correction_T_max 0.852
_exptl_absorpt_correction_T_min 0.385
_exptl_absorpt_correction_type numerical
_exptl_absorpt_process_details SHELXPREP
_exptl_crystal_colour yellow
_exptl_crystal_density_diffrn 4.836
_exptl_crystal_density_meas ?
_exptl_crystal_density_method 'not measured'
_exptl_crystal_description Platelets
_exptl_crystal_F_000 1720
_exptl_crystal_size_max 0.048
_exptl_crystal_size_mid 0.031
_exptl_crystal_size_min 0.006
_refine_diff_density_max 1.261
_refine_diff_density_min -0.789
_refine_diff_density_rms 0.227
_refine_ls_abs_structure_details 'Flack H D (1983), Acta Cryst. A39, 876-881'
_refine_ls_abs_structure_Flack 0.028(7)
_refine_ls_extinction_method none
_refine_ls_goodness_of_fit_ref 0.984
_refine_ls_hydrogen_treatment constr
_refine_ls_matrix_type full
_refine_ls_number_parameters 106
_refine_ls_number_reflns 1706
_refine_ls_number_restraints 0
_refine_ls_restrained_S_all 0.984
_refine_ls_R_factor_all 0.0237
_refine_ls_R_factor_gt 0.0226
_refine_ls_shift/su_max 0.001
_refine_ls_shift/su_mean 0.000
_refine_ls_structure_factor_coef Fsqd
_refine_ls_weighting_details 'calc w=1/[\s^2^(Fo^2^)+(0.0000P)^2^+0.0000P] where P=(Fo^2^+2Fc^2^)/3'
_refine_ls_weighting_scheme calc
_refine_ls_wR_factor_gt 0.0540
_refine_ls_wR_factor_ref 0.0544
_reflns_number_gt 1645
_reflns_number_total 1706
_reflns_threshold_expression >2sigma(I)
_cod_data_source_file ic401897n_si_001.cif
_cod_data_source_block Compound_Ag-2
_cod_depositor_comments
;
The following automatic conversions were performed:

'_symmetry_cell_setting' value 'Orthorhombic' changed to
'orthorhombic' according to
/usr/data/users/saulius/crontab/automatic-downloads/current/ACS/lib/dictionaries/cif_core.dic
dictionary named 'cif_core.dic' version 2.4.2 from 2011-04-26.

Automatic conversion script
Id: cif_fix_values 2281 2013-09-26 08:29:07Z andrius 

The following automatic conversions were performed:

'_exptl_crystal_density_meas' value 'nm' was changed to '?' - the
value is perceived as not measured.

Automatic conversion script
Id: cif_fix_values 3008 2015-01-20 13:52:24Z robertas 
;
_cod_original_sg_symbol_Hall '-C 2c 2'
_cod_database_code 4337657

loop_
_symmetry_equiv_pos_as_xyz
'x, y, z'
'-x, -y, z+1/2'
'x, -y, -z'
'-x, y, -z+1/2'
'x+1/2, y+1/2, z'
'-x+1/2, -y+1/2, z+1/2'
'x+1/2, -y+1/2, -z'
'-x+1/2, y+1/2, -z+1/2'

loop_
_atom_site_label
_atom_site_type_symbol
_atom_site_fract_x
_atom_site_fract_y
_atom_site_fract_z
_atom_site_U_iso_or_equiv
_atom_site_adp_type
_atom_site_occupancy
_atom_site_symmetry_multiplicity
_atom_site_calc_flag
_atom_site_refinement_flags
U1 U 0.81301(3) 0.66930(2) 0.33248(2) 0.01358(8) Uani 1 1 d .
Ag1 Ag 0.61293(8) 0.61564(5) 0.60649(6) 0.03054(17) Uani 1 1 d .
P1 P 0.9501(2) 0.74114(17) 0.62623(16) 0.0158(4) Uani 1 1 d .
C1 C 1.0000 0.6626(10) 0.7500 0.020(2) Uani 1 2 d S
H1A H 1.0825 0.6189 0.7273 0.024 Uiso 0.50 1 calc PR
H1B H 0.9175 0.6189 0.7727 0.024 Uiso 0.50 1 calc PR
O3 O 0.8545(6) 0.8236(4) 0.6781(5) 0.0187(11) Uani 1 1 d .
O2 O 1.0904(6) 0.7870(4) 0.5748(5) 0.0188(12) Uani 1 1 d .
O5 O 0.7761(6) 0.5385(4) 0.3499(5) 0.0237(13) Uani 1 1 d .
O1 O 0.8689(6) 0.6781(5) 0.5350(4) 0.0214(12) Uani 1 1 d .
O4 O 0.8513(6) 0.8000(4) 0.3117(5) 0.0222(13) Uani 1 1 d .
F1 F 0.9380(5) 0.6415(4) 0.1529(4) 0.0235(11) Uani 1 1 d .
O1W O 0.5000 0.5091(17) 0.7500 0.042(5) Uani 0.50 2 d SP
O2W O 0.4569(14) 0.4914(11) 0.5504(13) 0.037(3) Uani 0.50 1 d P
O3W O 0.1776(19) 0.5000 0.5000 0.053(7) Uani 0.50 2 d SP

loop_
_atom_site_aniso_label
_atom_site_aniso_U_11
_atom_site_aniso_U_22
_atom_site_aniso_U_33
_atom_site_aniso_U_23
_atom_site_aniso_U_13
_atom_site_aniso_U_12
U1 0.01081(12) 0.01821(13) 0.01173(12) 0.00001(12) 0.00039(10) -0.00142(11)
Ag1 0.0338(4) 0.0295(4) 0.0282(4) 0.0046(3) 0.0033(3) 0.0005(3)
P1 0.0112(9) 0.0272(11) 0.0090(8) 0.0005(8) -0.0011(6) -0.0011(8)
C1 0.021(5) 0.020(6) 0.018(5) 0.000 -0.006(4) 0.000
O3 0.020(3) 0.025(3) 0.011(2) 0.003(3) 0.001(2) 0.000(2)
O2 0.010(2) 0.030(3) 0.016(3) 0.003(2) -0.002(2) -0.003(2)
O5 0.027(3) 0.012(3) 0.032(3) 0.005(2) 0.004(3) -0.002(2)
O1 0.021(3) 0.029(3) 0.014(3) 0.000(2) 0.000(2) -0.004(3)
O4 0.027(3) 0.021(3) 0.019(3) 0.002(2) 0.004(2) -0.003(2)
F1 0.014(2) 0.042(3) 0.015(2) -0.008(2) 0.0021(18) 0.001(2)
O1W 0.025(9) 0.037(12) 0.063(14) 0.000 0.034(10) 0.000
O2W 0.037(7) 0.025(7) 0.050(8) 0.013(7) -0.004(6) -0.005(7)
O3W 0.011(8) 0.062(13) 0.087(16) 0.080(13) 0.000 0.000

loop_
_atom_type_symbol
_atom_type_description
_atom_type_scat_dispersion_real
_atom_type_scat_dispersion_imag
_atom_type_scat_source
O O 0.0106 0.0060 'International Tables Vol C Tables 4.2.6.8 and 6.1.1.4'
H H 0.0000 0.0000 'International Tables Vol C Tables 4.2.6.8 and 6.1.1.4'
C C 0.0033 0.0016 'International Tables Vol C Tables 4.2.6.8 and 6.1.1.4'
F F 0.0171 0.0103 'International Tables Vol C Tables 4.2.6.8 and 6.1.1.4'
P P 0.1023 0.0942 'International Tables Vol C Tables 4.2.6.8 and 6.1.1.4'
Ag Ag -0.8971 1.1015 'International Tables Vol C Tables 4.2.6.8 and 6.1.1.4'
U U -9.6767 9.6646 'International Tables Vol C Tables 4.2.6.8 and 6.1.1.4'

loop_
_geom_angle_atom_site_label_1
_geom_angle_atom_site_label_2
_geom_angle_atom_site_label_3
_geom_angle
_geom_angle_site_symmetry_1
_geom_angle_site_symmetry_3
O5 U1 O4 178.7(3) . .
O5 U1 O3 89.6(2) . 6_664
O4 U1 O3 89.7(2) . 6_664
O5 U1 O1 89.2(2) . .
O4 U1 O1 91.9(2) . .
O3 U1 O1 150.53(19) 6_664 .
O5 U1 F1 91.5(2) . 4_755
O4 U1 F1 88.2(2) . 4_755
O3 U1 F1 135.67(18) 6_664 4_755
O1 U1 F1 73.80(18) . 4_755
O5 U1 F1 91.9(2) . .
O4 U1 F1 86.8(2) . .
O3 U1 F1 72.37(17) 6_664 .
O1 U1 F1 137.10(18) . .
F1 U1 F1 63.3(2) 4_755 .
O5 U1 O2 91.5(2) . 7_466
O4 U1 O2 89.4(2) . 7_466
O3 U1 O2 74.81(19) 6_664 7_466
O1 U1 O2 75.79(19) . 7_466
F1 U1 O2 149.39(17) 4_755 7_466
F1 U1 O2 146.97(17) . 7_466
O5 U1 Ag1 67.73(19) . .
O4 U1 Ag1 113.54(19) . .
O3 U1 Ag1 107.18(13) 6_664 .
O1 U1 Ag1 45.93(14) . .
F1 U1 Ag1 114.14(11) 4_755 .
F1 U1 Ag1 159.62(13) . .
O2 U1 Ag1 40.77(13) 7_466 .
O5 U1 U1 102.70(19) . 4_755
O4 U1 U1 76.37(19) . 4_755
O3 U1 U1 103.74(13) 6_664 4_755
O1 U1 U1 105.24(14) . 4_755
F1 U1 U1 33.31(11) 4_755 4_755
F1 U1 U1 33.14(11) . 4_755
O2 U1 U1 165.77(14) 7_466 4_755
Ag1 U1 U1 147.391(16) . 4_755
O2W Ag1 O1W 58.5(4) . .
O2W Ag1 O2 95.9(4) . 7_466
O1W Ag1 O2 147.91(14) . 7_466
O2W Ag1 O4 129.9(4) . 6_665
O1W Ag1 O4 73.4(4) . 6_665
O2 Ag1 O4 121.71(19) 7_466 6_665
O2W Ag1 O5 81.2(4) . 3_566
O1W Ag1 O5 70.0(4) . 3_566
O2 Ag1 O5 129.24(19) 7_466 3_566
O4 Ag1 O5 95.85(18) 6_665 3_566
O2W Ag1 U1 103.3(4) . .
O1W Ag1 U1 154.7(4) . .
O2 Ag1 U1 39.97(13) 7_466 .
O4 Ag1 U1 126.73(13) 6_665 .
O5 Ag1 U1 91.04(13) 3_566 .
O1 P1 O3 111.5(3) . .
O1 P1 O2 112.5(3) . .
O3 P1 O2 110.2(3) . .
O1 P1 C1 108.9(4) . .
O3 P1 C1 105.9(3) . .
O2 P1 C1 107.6(2) . .
P1 C1 P1 108.8(7) . 4_756
P1 C1 H1A 109.9 . .
P1 C1 H1A 109.9 4_756 .
P1 C1 H1B 109.9 . .
P1 C1 H1B 109.9 4_756 .
H1A C1 H1B 108.3 . .
P1 O3 U1 134.4(3) . 6_665
P1 O2 U1 131.4(3) . 7_566
P1 O2 Ag1 126.7(3) . 7_566
U1 O2 Ag1 99.3(2) 7_566 7_566
U1 O5 Ag1 154.6(3) . 3_566
P1 O1 U1 142.4(3) . .
U1 O4 Ag1 124.4(3) . 6_664
U1 F1 U1 113.55(19) 4_755 .
Ag1 O1W Ag1 107.0(9) . 4_656
O2W O2W Ag1 97.2(12) 3_566 .

loop_
_geom_bond_atom_site_label_1
_geom_bond_atom_site_label_2
_geom_bond_distance
_geom_bond_site_symmetry_2
U1 O5 1.781(5) .
U1 O4 1.787(6) .
U1 O3 2.319(5) 6_664
U1 O1 2.324(5) .
U1 F1 2.334(5) 4_755
U1 F1 2.344(5) .
U1 O2 2.373(5) 7_466
U1 Ag1 3.6464(8) .
U1 U1 3.9132(6) 4_755
Ag1 O2W 2.279(14) .
Ag1 O1W 2.379(14) .
Ag1 O2 2.413(5) 7_466
Ag1 O4 2.574(5) 6_665
Ag1 O5 2.589(5) 3_566
P1 O1 1.517(6) .
P1 O3 1.522(6) .
P1 O2 1.542(6) .
P1 C1 1.793(8) .
C1 P1 1.793(8) 4_756
C1 H1A 0.9900 .
C1 H1B 0.9900 .
O3 U1 2.318(5) 6_665
O2 U1 2.373(5) 7_566
O2 Ag1 2.413(5) 7_566
O5 Ag1 2.589(5) 3_566
O4 Ag1 2.574(5) 6_664
F1 U1 2.334(5) 4_755
O1W Ag1 2.379(14) 4_656
O2W O2W 1.15(3) 3_566
